data_7201331
loop_
_publ_author_name
'Yan, Chunfeng'
'Chen, Lian'
'Feng, Rui'
'Jiang, Feilong'
'Hong, Maochun'

_publ_section_title
;
 Thermally stable helical chain and octanuclear Ag(I) coordination
 networks with yellow luminescence
;
_journal_issue 11
_journal_name_full CrystEngComm
_journal_page_first 2529
_journal_paper_doi 10.1039/b909549g
_journal_volume 11
_journal_year 2009
_chemical_formula_moiety 'C54 H48 Ag2 N8 O9 P2'
_chemical_formula_sum 'C54 H48 Ag2 N8 O9 P2'
_chemical_formula_weight 1230.68
_chemical_name_systematic
;
?
;
_space_group_IT_number 14
_symmetry_cell_setting monoclinic
_symmetry_space_group_name_Hall '-P 2ybc'
_symmetry_space_group_name_H-M 'P 1 21/c 1'
_atom_sites_solution_hydrogens geom
_atom_sites_solution_primary direct
_atom_sites_solution_secondary difmap
_audit_creation_method SHELXL-97
_cell_angle_alpha 90.00
_cell_angle_beta 108.425(12)
_cell_angle_gamma 90.00
_cell_formula_units_Z 4
_cell_length_a 9.116(3)
_cell_length_b 29.567(9)
_cell_length_c 21.280(6)
_cell_measurement_reflns_used 10433
_cell_measurement_temperature 293(2)
_cell_measurement_theta_max 27.4835
_cell_measurement_theta_min 3.0540
_cell_volume 5442(3)
_computing_cell_refinement CrystalClear
_computing_data_collection 'CrystalClear (Rigaku, 2000)'
_computing_data_reduction CrystalClear
_computing_molecular_graphics 'SHELXL-97 (Sheldrick, 1997)'
_computing_publication_material 'SHELXL-97 (Sheldrick, 1997)'
_computing_structure_refinement 'SHELXL-97 (Sheldrick, 1997)'
_computing_structure_solution 'SHELXS-97 (Sheldrick, 1990)'
_diffrn_ambient_temperature 293(2)
_diffrn_measured_fraction_theta_full 0.993
_diffrn_measured_fraction_theta_max 0.993
_diffrn_measurement_device_type 'Rigaku Mercury CCD area-detector'
_diffrn_measurement_method \w
_diffrn_radiation_monochromator graphite
_diffrn_radiation_source 'fine-focus sealed tube'
_diffrn_radiation_type MoK\a
_diffrn_radiation_wavelength 0.71073
_diffrn_reflns_av_R_equivalents 0.0454
_diffrn_reflns_av_sigmaI/netI 0.0524
_diffrn_reflns_limit_h_max 11
_diffrn_reflns_limit_h_min -11
_diffrn_reflns_limit_k_max 34
_diffrn_reflns_limit_k_min -38
_diffrn_reflns_limit_l_max 24
_diffrn_reflns_limit_l_min -27
_diffrn_reflns_number 39682
_diffrn_reflns_theta_full 27.49
_diffrn_reflns_theta_max 27.49
_diffrn_reflns_theta_min 2.30
_exptl_absorpt_coefficient_mu 0.841
_exptl_absorpt_correction_T_max 0.9058
_exptl_absorpt_correction_T_min 0.8173
_exptl_absorpt_correction_type multi-scan
_exptl_absorpt_process_details '(CrystalClear; Rigaku, 2000)'
_exptl_crystal_colour Yellow
_exptl_crystal_density_diffrn 1.502
_exptl_crystal_density_method 'not measured'
_exptl_crystal_description Prism
_exptl_crystal_F_000 2496
_exptl_crystal_size_max 0.25
_exptl_crystal_size_mid 0.15
_exptl_crystal_size_min 0.12
_refine_diff_density_max 0.947
_refine_diff_density_min -0.970
_refine_diff_density_rms 0.089
_refine_ls_extinction_method none
_refine_ls_goodness_of_fit_ref 1.140
_refine_ls_hydrogen_treatment constr
_refine_ls_matrix_type full
_refine_ls_number_parameters 678
_refine_ls_number_reflns 12404
_refine_ls_number_restraints 0
_refine_ls_restrained_S_all 1.140
_refine_ls_R_factor_all 0.0923
_refine_ls_R_factor_gt 0.0693
_refine_ls_shift/su_max 0.001
_refine_ls_shift/su_mean 0.000
_refine_ls_structure_factor_coef Fsqd
_refine_ls_weighting_details 'calc w=1/[\s^2^(Fo^2^)+(0.0701P)^2^+8.5306P] where P=(Fo^2^+2Fc^2^)/3'
_refine_ls_weighting_scheme calc
_refine_ls_wR_factor_gt 0.1707
_refine_ls_wR_factor_ref 0.1864
_reflns_number_gt 9501
_reflns_number_total 12404
_reflns_threshold_expression >2sigma(I)
_cod_data_source_file b909549g.txt
_cod_data_source_block complex2
_cod_depositor_comments
;
The following automatic conversions were performed:
'_exptl_absorpt_correction_type' value 'Multi-scan' changed to
'multi-scan' according to
'/home/saulius/struct/CIF-dictionaries/cif_core.dic' dictionary named
'cif_core.dic' version 2.4.1 from 2010-06-29.

Automatic conversion script
Id: cif_fix_enum 1527 2010-12-29 10:47:43Z saulius 
;
_cod_original_sg_symbol_H-M P21/c
_cod_database_code 7201331

loop_
_symmetry_equiv_pos_as_xyz
'x, y, z'
'-x, y+1/2, -z+1/2'
'-x, -y, -z'
'x, -y-1/2, z-1/2'

loop_
_atom_site_label
_atom_site_type_symbol
_atom_site_fract_x
_atom_site_fract_y
_atom_site_fract_z
_atom_site_U_iso_or_equiv
_atom_site_adp_type
_atom_site_occupancy
_atom_site_symmetry_multiplicity
_atom_site_calc_flag
_atom_site_refinement_flags
_atom_site_disorder_assembly
_atom_site_disorder_group
Ag1 Ag 0.09857(5) 0.977626(16) 0.22437(2) 0.05468(14) Uani 1 1 d . . .
Ag2 Ag -0.36201(5) 1.162600(15) 0.06901(2) 0.05525(14) Uani 1 1 d . . .
P1 P 0.25828(15) 0.98246(5) 0.33680(7) 0.0452(3) Uani 1 1 d . . .
P2 P -0.27336(16) 1.20532(5) 0.16895(7) 0.0457(3) Uani 1 1 d . . .
O1 O 0.1843(7) 0.97353(17) 0.1268(3) 0.0857(15) Uani 1 1 d . . .
O2 O 0.2173(8) 0.9039(2) 0.1503(3) 0.115(2) Uani 1 1 d . . .
O3 O 0.2296(5) 0.92818(16) 0.0569(3) 0.0723(12) Uani 1 1 d . . .
O4 O -0.2533(6) 1.16221(17) -0.0200(3) 0.0769(13) Uani 1 1 d . . .
O5 O -0.4184(11) 1.2361(3) -0.0938(5) 0.153(3) Uani 1 1 d . . .
O6 O -0.5462(9) 1.2195(2) -0.0295(4) 0.122(2) Uani 1 1 d . . .
O7 O -0.5481(15) 1.2855(3) -0.0621(6) 0.208(5) Uani 1 1 d . . .
O8A O 0.042(4) 1.2444(11) -0.0390(17) 0.223(6) Uani 0.50 1 d P . .
O8B O -0.047(3) 1.2727(10) -0.0322(15) 0.223(6) Uani 0.50 1 d P . .
O9A O -0.009(3) 1.2315(10) -0.0928(15) 0.223(6) Uani 0.50 1 d P . .
O9B O 0.160(3) 1.2649(10) -0.0114(14) 0.223(6) Uani 0.50 1 d P . .
N1 N 0.2120(5) 0.93500(19) 0.1122(3) 0.0583(12) Uani 1 1 d . . .
N2 N -0.1153(5) 0.92467(15) 0.1877(2) 0.0525(11) Uani 1 1 d . . .
N3 N -0.4036(5) 1.00521(14) 0.0987(2) 0.0467(10) Uani 1 1 d . . .
N4 N -0.2774(5) 1.07434(14) 0.0900(2) 0.0428(9) Uani 1 1 d . . .
N5 N -0.1339(5) 1.01178(13) 0.1486(2) 0.0437(9) Uani 1 1 d . . .
N6 N 0.1204(5) 1.06362(17) 0.1909(3) 0.0661(14) Uani 1 1 d . . .
N7 N -0.5639(5) 1.11224(14) 0.0276(2) 0.0453(10) Uani 1 1 d . . .
N8 N -0.5000(11) 1.2476(2) -0.0607(5) 0.108(3) Uani 1 1 d . . .
C1 C -0.1033(8) 0.8817(2) 0.2046(4) 0.0724(19) Uani 1 1 d . . .
H1 H -0.0056 0.8704 0.2272 0.087 Uiso 1 1 calc R . .
C2 C -0.2287(9) 0.8523(2) 0.1905(4) 0.079(2) Uani 1 1 d . . .
H2 H -0.2152 0.8222 0.2038 0.095 Uiso 1 1 calc R . .
C3 C -0.3727(8) 0.8687(2) 0.1565(4) 0.0692(18) Uani 1 1 d . . .
H3 H -0.4587 0.8499 0.1467 0.083 Uiso 1 1 calc R . .
C4 C -0.3886(7) 0.9138(2) 0.1368(3) 0.0576(14) Uani 1 1 d . . .
H4 H -0.4845 0.9257 0.1131 0.069 Uiso 1 1 calc R . .
C5 C -0.2575(6) 0.94011(17) 0.1536(3) 0.0444(11) Uani 1 1 d . . .
C6 C -0.2657(5) 0.98882(16) 0.1325(2) 0.0407(10) Uani 1 1 d . . .
C7 C -0.4039(5) 1.04809(16) 0.0798(2) 0.0401(10) Uani 1 1 d . . .
C8 C -0.5581(5) 1.06814(17) 0.0444(2) 0.0407(10) Uani 1 1 d . . .
C9 C -0.6881(6) 1.04119(19) 0.0300(3) 0.0479(12) Uani 1 1 d . . .
H9 H -0.6802 1.0110 0.0428 0.058 Uiso 1 1 calc R . .
C10 C -0.8313(6) 1.0599(2) -0.0040(3) 0.0542(13) Uani 1 1 d . . .
H10 H -0.9211 1.0427 -0.0138 0.065 Uiso 1 1 calc R . .
C11 C -0.8369(6) 1.1042(2) -0.0226(3) 0.0572(14) Uani 1 1 d . . .
H11 H -0.9305 1.1174 -0.0466 0.069 Uiso 1 1 calc R . .
C12 C -0.7021(6) 1.12935(19) -0.0054(3) 0.0523(13) Uani 1 1 d . . .
H12 H -0.7082 1.1597 -0.0176 0.063 Uiso 1 1 calc R . .
C13 C -0.1441(5) 1.05385(17) 0.1258(2) 0.0408(10) Uani 1 1 d . . .
C14 C 0.0022(6) 1.08013(17) 0.1420(3) 0.0443(11) Uani 1 1 d . . .
C15 C 0.0136(6) 1.11897(19) 0.1087(3) 0.0523(13) Uani 1 1 d . . .
H15 H -0.0710 1.1299 0.0749 0.063 Uiso 1 1 calc R . .
C16 C 0.1551(7) 1.14190(19) 0.1265(3) 0.0572(14) Uani 1 1 d . . .
H16 H 0.1665 1.1683 0.1047 0.069 Uiso 1 1 calc R . .
C17 C 0.2740(7) 1.1250(2) 0.1755(4) 0.0669(17) Uani 1 1 d . . .
H17 H 0.3696 1.1394 0.1880 0.080 Uiso 1 1 calc R . .
C18 C 0.2526(8) 1.0858(2) 0.2075(4) 0.080(2) Uani 1 1 d . . .
H18 H 0.3350 1.0748 0.2421 0.096 Uiso 1 1 calc R . .
C19 C 0.1175(7) 1.0624(2) 0.3559(3) 0.0657(17) Uani 1 1 d . . .
H19 H 0.0277 1.0492 0.3281 0.079 Uiso 1 1 calc R . .
C20 C 0.1115(9) 1.1040(2) 0.3815(4) 0.077(2) Uani 1 1 d . . .
H20 H 0.0167 1.1186 0.3721 0.092 Uiso 1 1 calc R . .
C21 C 0.2433(10) 1.1252(2) 0.4213(4) 0.078(2) Uani 1 1 d . . .
H21 H 0.2372 1.1539 0.4381 0.093 Uiso 1 1 calc R . .
C22 C 0.3828(9) 1.1037(2) 0.4356(4) 0.0691(17) Uani 1 1 d . . .
H22 H 0.4724 1.1179 0.4615 0.083 Uiso 1 1 calc R . .
C23 C 0.3903(7) 1.0603(2) 0.4113(3) 0.0544(13) Uani 1 1 d . . .
H23 H 0.4850 1.0455 0.4223 0.065 Uiso 1 1 calc R . .
C24 C 0.2589(6) 1.03896(19) 0.3711(3) 0.0500(12) Uani 1 1 d . . .
C25 C 0.5167(7) 0.9769(2) 0.2961(3) 0.0587(14) Uani 1 1 d . . .
H25 H 0.4513 0.9873 0.2557 0.070 Uiso 1 1 calc R . .
C26 C 0.6723(8) 0.9678(3) 0.3044(4) 0.0741(19) Uani 1 1 d . . .
H26 H 0.7102 0.9723 0.2691 0.089 Uiso 1 1 calc R . .
C27 C 0.7690(7) 0.9524(2) 0.3632(4) 0.0712(19) Uani 1 1 d . . .
H27 H 0.8722 0.9465 0.3680 0.085 Uiso 1 1 calc R . .
C28 C 0.7134(7) 0.9455(2) 0.4161(4) 0.0680(17) Uani 1 1 d . . .
H28 H 0.7785 0.9348 0.4564 0.082 Uiso 1 1 calc R . .
C29 C 0.5600(6) 0.9547(2) 0.4080(3) 0.0616(15) Uani 1 1 d . . .
H29 H 0.5226 0.9501 0.4434 0.074 Uiso 1 1 calc R . .
C30 C 0.4614(6) 0.97029(18) 0.3492(3) 0.0460(11) Uani 1 1 d . . .
C31 C 0.2125(6) 0.94623(18) 0.3974(3) 0.0481(12) Uani 1 1 d . . .
C32 C 0.1875(7) 0.9616(2) 0.4542(3) 0.0590(14) Uani 1 1 d . . .
H32 H 0.1951 0.9924 0.4640 0.071 Uiso 1 1 calc R . .
C33 C 0.1510(8) 0.9315(3) 0.4968(4) 0.0745(19) Uani 1 1 d . . .
H33 H 0.1353 0.9425 0.5350 0.089 Uiso 1 1 calc R . .
C34 C 0.1380(10) 0.8880(3) 0.4851(4) 0.086(2) Uani 1 1 d . . .
H34 H 0.1116 0.8687 0.5142 0.103 Uiso 1 1 calc R . .
C35 C 0.1637(11) 0.8713(2) 0.4295(5) 0.092(3) Uani 1 1 d . . .
H35 H 0.1579 0.8402 0.4218 0.110 Uiso 1 1 calc R . .
C36 C 0.1984(9) 0.8998(2) 0.3845(4) 0.0737(19) Uani 1 1 d . . .
H36 H 0.2120 0.8883 0.3461 0.088 Uiso 1 1 calc R . .
C37 C -0.2996(6) 1.17232(17) 0.2371(3) 0.0451(11) Uani 1 1 d . . .
C38 C -0.2729(8) 1.1259(2) 0.2358(3) 0.0635(16) Uani 1 1 d . . .
H38 H -0.2372 1.1140 0.2028 0.076 Uiso 1 1 calc R . .
C39 C -0.2981(8) 1.0973(2) 0.2823(4) 0.0697(18) Uani 1 1 d . . .
H39 H -0.2788 1.0665 0.2804 0.084 Uiso 1 1 calc R . .
C40 C -0.3506(8) 1.1133(3) 0.3307(4) 0.0694(18) Uani 1 1 d . . .
H40 H -0.3680 1.0937 0.3618 0.083 Uiso 1 1 calc R . .
C41 C -0.3783(9) 1.1596(3) 0.3333(4) 0.079(2) Uani 1 1 d . . .
H41 H -0.4145 1.1711 0.3663 0.095 Uiso 1 1 calc R . .
C42 C -0.3521(7) 1.1885(2) 0.2869(3) 0.0621(15) Uani 1 1 d . . .
H42 H -0.3702 1.2193 0.2894 0.075 Uiso 1 1 calc R . .
C43 C -0.0677(6) 1.21901(18) 0.1945(3) 0.0509(13) Uani 1 1 d . . .
C44 C 0.0379(7) 1.2062(2) 0.2539(4) 0.0669(16) Uani 1 1 d . . .
H44 H 0.0064 1.1888 0.2838 0.080 Uiso 1 1 calc R . .
C45 C 0.1923(8) 1.2193(3) 0.2691(4) 0.080(2) Uani 1 1 d . . .
H45 H 0.2632 1.2107 0.3092 0.096 Uiso 1 1 calc R . .
C46 C 0.2403(9) 1.2445(3) 0.2262(6) 0.092(3) Uani 1 1 d . . .
H46 H 0.3434 1.2531 0.2367 0.110 Uiso 1 1 calc R . .
C47 C 0.1383(10) 1.2569(3) 0.1688(6) 0.094(3) Uani 1 1 d . . .
H47 H 0.1723 1.2744 0.1398 0.113 Uiso 1 1 calc R . .
C48 C -0.0181(8) 1.2447(2) 0.1503(4) 0.0713(18) Uani 1 1 d . . .
H48 H -0.0867 1.2535 0.1097 0.086 Uiso 1 1 calc R . .
C49 C -0.3022(8) 1.2886(2) 0.2263(4) 0.0666(17) Uani 1 1 d . . .
H49 H -0.2153 1.2802 0.2610 0.080 Uiso 1 1 calc R . .
C50 C -0.3739(10) 1.3302(2) 0.2282(5) 0.081(2) Uani 1 1 d . . .
H50 H -0.3346 1.3495 0.2641 0.097 Uiso 1 1 calc R . .
C51 C -0.5031(9) 1.3423(2) 0.1768(5) 0.084(2) Uani 1 1 d . . .
H51 H -0.5527 1.3695 0.1787 0.101 Uiso 1 1 calc R . .
C52 C -0.5586(8) 1.3149(2) 0.1232(4) 0.078(2) Uani 1 1 d . . .
H52 H -0.6434 1.3239 0.0880 0.093 Uiso 1 1 calc R . .
C53 C -0.4897(7) 1.2735(2) 0.1208(3) 0.0603(15) Uani 1 1 d . . .
H53 H -0.5297 1.2547 0.0844 0.072 Uiso 1 1 calc R . .
C54 C -0.3610(6) 1.25988(18) 0.1725(3) 0.0516(13) Uani 1 1 d . . .
H4B H -0.3145 1.1807 -0.0463 0.062(19) Uiso 1 1 d R . .
H4A H -0.2541 1.1375 -0.0406 0.13(4) Uiso 1 1 d R . .

loop_
_atom_site_aniso_label
_atom_site_aniso_U_11
_atom_site_aniso_U_22
_atom_site_aniso_U_33
_atom_site_aniso_U_23
_atom_site_aniso_U_13
_atom_site_aniso_U_12
Ag1 0.0450(2) 0.0657(3) 0.0449(2) -0.00191(18) 0.00219(17) 0.00321(18)
Ag2 0.0605(3) 0.0531(3) 0.0507(3) -0.00831(18) 0.0156(2) -0.00787(19)
P1 0.0376(6) 0.0547(8) 0.0400(7) 0.0008(6) 0.0075(5) 0.0018(5)
P2 0.0479(7) 0.0428(7) 0.0482(8) -0.0052(5) 0.0176(6) -0.0048(5)
O1 0.122(4) 0.070(3) 0.085(4) -0.012(3) 0.061(3) -0.006(3)
O2 0.128(5) 0.119(5) 0.100(5) 0.049(4) 0.041(4) 0.033(4)
O3 0.071(3) 0.081(3) 0.069(3) -0.016(2) 0.028(2) 0.000(2)
O4 0.100(4) 0.070(3) 0.066(3) 0.006(2) 0.034(3) 0.012(3)
O5 0.196(8) 0.113(6) 0.195(9) 0.050(6) 0.128(8) 0.041(5)
O6 0.136(6) 0.105(5) 0.124(6) 0.032(4) 0.041(5) 0.002(4)
O7 0.310(14) 0.098(6) 0.271(13) 0.067(7) 0.171(11) 0.089(7)
O8A 0.177(13) 0.249(17) 0.217(15) -0.039(12) 0.028(12) -0.041(10)
O8B 0.177(13) 0.249(17) 0.217(15) -0.039(12) 0.028(12) -0.041(10)
O9A 0.177(13) 0.249(17) 0.217(15) -0.039(12) 0.028(12) -0.041(10)
O9B 0.177(13) 0.249(17) 0.217(15) -0.039(12) 0.028(12) -0.041(10)
N1 0.039(2) 0.073(3) 0.060(3) 0.005(3) 0.012(2) 0.001(2)
N2 0.047(2) 0.046(2) 0.055(3) 0.005(2) 0.002(2) -0.0002(19)
N3 0.037(2) 0.043(2) 0.057(3) -0.0015(19) 0.0100(19) -0.0017(17)
N4 0.042(2) 0.045(2) 0.043(2) -0.0021(17) 0.0157(18) -0.0016(17)
N5 0.037(2) 0.038(2) 0.051(3) -0.0044(17) 0.0074(18) -0.0024(16)
N6 0.044(3) 0.057(3) 0.081(4) 0.013(3) -0.002(2) -0.012(2)
N7 0.043(2) 0.043(2) 0.047(3) 0.0008(18) 0.0105(19) 0.0032(17)
N8 0.149(7) 0.067(4) 0.127(7) 0.044(4) 0.072(6) 0.034(4)
C1 0.068(4) 0.056(4) 0.079(5) 0.014(3) 0.002(3) 0.006(3)
C2 0.084(5) 0.047(3) 0.093(6) 0.021(3) 0.009(4) -0.006(3)
C3 0.072(4) 0.050(3) 0.079(5) 0.003(3) 0.015(3) -0.019(3)
C4 0.048(3) 0.058(3) 0.064(4) -0.002(3) 0.014(3) -0.001(2)
C5 0.044(3) 0.041(3) 0.047(3) 0.003(2) 0.013(2) 0.000(2)
C6 0.037(2) 0.043(3) 0.042(3) -0.002(2) 0.012(2) 0.0021(19)
C7 0.036(2) 0.046(3) 0.038(3) -0.0080(19) 0.0115(19) -0.0021(19)
C8 0.038(2) 0.046(3) 0.038(3) 0.000(2) 0.011(2) 0.0002(19)
C9 0.042(3) 0.051(3) 0.047(3) -0.002(2) 0.010(2) -0.002(2)
C10 0.038(3) 0.063(3) 0.059(4) -0.005(3) 0.012(2) -0.007(2)
C11 0.038(3) 0.070(4) 0.058(4) 0.003(3) 0.006(2) 0.008(2)
C12 0.052(3) 0.046(3) 0.055(3) 0.006(2) 0.013(3) 0.007(2)
C13 0.035(2) 0.047(3) 0.041(3) -0.012(2) 0.013(2) 0.0003(19)
C14 0.042(3) 0.042(3) 0.050(3) -0.004(2) 0.017(2) -0.003(2)
C15 0.046(3) 0.054(3) 0.057(3) -0.005(2) 0.015(2) 0.001(2)
C16 0.056(3) 0.048(3) 0.077(4) -0.004(3) 0.035(3) -0.011(2)
C17 0.048(3) 0.063(4) 0.084(5) -0.010(3) 0.013(3) -0.017(3)
C18 0.050(4) 0.066(4) 0.105(6) 0.010(4) -0.004(4) -0.011(3)
C19 0.054(3) 0.062(4) 0.075(5) -0.004(3) 0.012(3) 0.012(3)
C20 0.076(5) 0.069(4) 0.084(5) 0.002(4) 0.022(4) 0.019(3)
C21 0.100(6) 0.060(4) 0.076(5) -0.001(3) 0.032(4) 0.001(4)
C22 0.080(5) 0.064(4) 0.067(4) -0.009(3) 0.029(4) -0.018(3)
C23 0.055(3) 0.058(3) 0.050(3) -0.002(2) 0.017(3) -0.005(3)
C24 0.046(3) 0.053(3) 0.050(3) 0.008(2) 0.014(2) 0.001(2)
C25 0.055(3) 0.072(4) 0.050(3) 0.002(3) 0.018(3) 0.002(3)
C26 0.065(4) 0.088(5) 0.083(5) -0.010(4) 0.044(4) -0.004(3)
C27 0.039(3) 0.085(5) 0.089(5) -0.020(4) 0.020(3) -0.005(3)
C28 0.044(3) 0.086(5) 0.065(4) 0.003(3) 0.006(3) 0.011(3)
C29 0.044(3) 0.093(5) 0.045(3) 0.004(3) 0.010(2) 0.005(3)
C30 0.042(3) 0.052(3) 0.043(3) -0.005(2) 0.013(2) 0.000(2)
C31 0.033(2) 0.056(3) 0.052(3) 0.001(2) 0.009(2) -0.001(2)
C32 0.049(3) 0.074(4) 0.052(3) 0.002(3) 0.013(3) -0.001(3)
C33 0.068(4) 0.104(6) 0.055(4) 0.016(4) 0.022(3) -0.004(4)
C34 0.097(6) 0.092(6) 0.071(5) 0.022(4) 0.030(4) -0.010(4)
C35 0.119(7) 0.051(4) 0.116(7) 0.009(4) 0.053(6) -0.008(4)
C36 0.087(5) 0.060(4) 0.081(5) -0.004(3) 0.036(4) -0.005(3)
C37 0.041(3) 0.047(3) 0.047(3) -0.006(2) 0.014(2) -0.003(2)
C38 0.077(4) 0.054(3) 0.065(4) -0.002(3) 0.031(3) 0.005(3)
C39 0.075(4) 0.054(4) 0.082(5) 0.012(3) 0.028(4) -0.005(3)
C40 0.061(4) 0.084(5) 0.065(4) 0.024(3) 0.022(3) -0.004(3)
C41 0.086(5) 0.096(6) 0.065(5) -0.001(4) 0.039(4) 0.004(4)
C42 0.070(4) 0.062(4) 0.058(4) -0.005(3) 0.025(3) 0.004(3)
C43 0.048(3) 0.045(3) 0.064(4) -0.009(2) 0.024(3) -0.005(2)
C44 0.056(4) 0.073(4) 0.071(4) -0.012(3) 0.018(3) -0.009(3)
C45 0.054(4) 0.083(5) 0.095(6) -0.019(4) 0.012(4) -0.001(3)
C46 0.057(4) 0.082(5) 0.142(9) -0.042(5) 0.039(5) -0.018(4)
C47 0.084(6) 0.066(5) 0.154(9) -0.002(5) 0.070(6) -0.018(4)
C48 0.064(4) 0.067(4) 0.092(5) 0.009(4) 0.037(4) -0.011(3)
C49 0.067(4) 0.049(3) 0.080(5) -0.016(3) 0.017(3) -0.004(3)
C50 0.089(5) 0.052(4) 0.115(7) -0.023(4) 0.051(5) -0.008(3)
C51 0.080(5) 0.044(3) 0.141(8) 0.005(4) 0.055(5) 0.004(3)
C52 0.070(4) 0.056(4) 0.109(6) 0.022(4) 0.030(4) 0.012(3)
C53 0.060(4) 0.055(3) 0.069(4) 0.003(3) 0.024(3) -0.003(3)
C54 0.053(3) 0.046(3) 0.060(4) -0.001(2) 0.024(3) -0.002(2)

loop_
_atom_type_symbol
_atom_type_description
_atom_type_scat_dispersion_real
_atom_type_scat_dispersion_imag
_atom_type_scat_source
C C 0.0033 0.0016 'International Tables Vol C Tables 4.2.6.8 and 6.1.1.4'
Ag Ag -0.8971 1.1015 'International Tables Vol C Tables 4.2.6.8 and 6.1.1.4'
N N 0.0061 0.0033 'International Tables Vol C Tables 4.2.6.8 and 6.1.1.4'
O O 0.0106 0.0060 'International Tables Vol C Tables 4.2.6.8 and 6.1.1.4'
P P 0.1023 0.0942 'International Tables Vol C Tables 4.2.6.8 and 6.1.1.4'
H H 0.0000 0.0000 'International Tables Vol C Tables 4.2.6.8 and 6.1.1.4'

loop_
_geom_angle_atom_site_label_1
_geom_angle_atom_site_label_2
_geom_angle_atom_site_label_3
_geom_angle
_geom_angle_site_symmetry_1
_geom_angle_site_symmetry_3
_geom_angle_publ_flag
P1 Ag1 N2 122.37(12) . . ?
P1 Ag1 N5 140.12(11) . . ?
N2 Ag1 N5 67.25(14) . . ?
P1 Ag1 O1 126.83(16) . . ?
N2 Ag1 O1 97.77(18) . . ?
N5 Ag1 O1 84.43(18) . . ?
N7 Ag2 P2 133.22(12) . . ?
N7 Ag2 O4 100.02(18) . . ?
P2 Ag2 O4 126.76(14) . . ?
C24 P1 C30 104.4(2) . . ?
C24 P1 C31 103.1(3) . . ?
C30 P1 C31 103.4(2) . . ?
C24 P1 Ag1 112.41(18) . . ?
C30 P1 Ag1 113.85(18) . . ?
C31 P1 Ag1 118.16(18) . . ?
C54 P2 C37 105.8(3) . . ?
C54 P2 C43 102.4(3) . . ?
C37 P2 C43 105.2(3) . . ?
C54 P2 Ag2 118.6(2) . . ?
C37 P2 Ag2 109.44(17) . . ?
C43 P2 Ag2 114.19(19) . . ?
N1 O1 Ag1 114.1(4) . . ?
Ag2 O4 H4B 99.7 . . ?
Ag2 O4 H4A 118.2 . . ?
H4B O4 H4A 108.2 . . ?
O9A O8A O9B 131(4) . . ?
O9A O8A O8B 106(4) . . ?
O9B O8A O8B 97(3) . . ?
O8A O8B O9B 42(2) . . ?
O8A O9B O8B 41(2) . . ?
O2 N1 O1 120.0(7) . . ?
O2 N1 O3 120.9(6) . . ?
O1 N1 O3 119.0(6) . . ?
C1 N2 C5 117.2(5) . . ?
C1 N2 Ag1 123.0(4) . . ?
C5 N2 Ag1 119.5(3) . . ?
C7 N3 C6 115.0(4) . . ?
C13 N4 C7 113.7(4) . . ?
C6 N5 C13 115.6(4) . . ?
C6 N5 Ag1 119.0(3) . . ?
C13 N5 Ag1 125.1(3) . . ?
C18 N6 C14 118.1(5) . . ?
C12 N7 C8 117.3(4) . . ?
C12 N7 Ag2 117.5(3) . . ?
C8 N7 Ag2 124.1(3) . . ?
O7 N8 O6 117.6(10) . . ?
O7 N8 O5 122.0(9) . 1 ?
O6 N8 O5 120.0(8) . 1 ?
O7 N8 O5 122.0(9) . . ?
O6 N8 O5 120.0(8) . . ?
N2 C1 C2 123.5(6) . . ?
N2 C1 H1 118.2 . . ?
C2 C1 H1 118.2 . . ?
C3 C2 C1 118.5(6) . . ?
C3 C2 H2 120.8 . . ?
C1 C2 H2 120.8 . . ?
C2 C3 C4 119.3(6) . . ?
C2 C3 H3 120.4 . . ?
C4 C3 H3 120.4 . . ?
C5 C4 C3 117.7(6) . . ?
C5 C4 H4 121.1 . . ?
C3 C4 H4 121.1 . . ?
N2 C5 C4 123.8(5) . . ?
N2 C5 C6 115.7(4) . . ?
C4 C5 C6 120.5(5) . . ?
N5 C6 N3 125.3(5) . . ?
N5 C6 C5 117.2(4) . . ?
N3 C6 C5 117.4(4) . . ?
N3 C7 N4 125.4(4) . . ?
N3 C7 C8 116.3(4) . . ?
N4 C7 C8 118.3(4) . . ?
N7 C8 C9 122.7(5) . . ?
N7 C8 C7 118.1(4) . . ?
C9 C8 C7 119.3(5) . . ?
C8 C9 C10 119.0(5) . . ?
C8 C9 H9 120.5 . . ?
C10 C9 H9 120.5 . . ?
C11 C10 C9 118.4(5) . . ?
C11 C10 H10 120.8 . . ?
C9 C10 H10 120.8 . . ?
C10 C11 C12 119.4(5) . . ?
C10 C11 H11 120.3 . . ?
C12 C11 H11 120.3 . . ?
N7 C12 C11 123.2(5) . . ?
N7 C12 H12 118.4 . . ?
C11 C12 H12 118.4 . . ?
N5 C13 N4 124.8(4) . . ?
N5 C13 C14 116.8(4) . . ?
N4 C13 C14 118.4(4) . . ?
N6 C14 C15 122.4(5) . . ?
N6 C14 C13 115.7(5) . . ?
C15 C14 C13 121.8(5) . . ?
C14 C15 C16 118.7(6) . . ?
C14 C15 H15 120.6 . . ?
C16 C15 H15 120.6 . . ?
C17 C16 C15 118.6(6) . . ?
C17 C16 H16 120.7 . . ?
C15 C16 H16 120.7 . . ?
C16 C17 C18 119.2(6) . . ?
C16 C17 H17 120.4 . . ?
C18 C17 H17 120.4 . . ?
N6 C18 C17 122.9(6) . . ?
N6 C18 H18 118.6 . . ?
C17 C18 H18 118.6 . . ?
C20 C19 C24 120.3(6) . . ?
C20 C19 H19 119.8 . . ?
C24 C19 H19 119.8 . . ?
C19 C20 C21 121.4(7) . . ?
C19 C20 H20 119.3 . . ?
C21 C20 H20 119.3 . . ?
C22 C21 C20 119.5(7) . . ?
C22 C21 H21 120.3 . . ?
C20 C21 H21 120.3 . . ?
C21 C22 C23 119.8(7) . . ?
C21 C22 H22 120.1 . . ?
C23 C22 H22 120.1 . . ?
C24 C23 C22 121.0(6) . . ?
C24 C23 H23 119.5 . . ?
C22 C23 H23 119.5 . . ?
C23 C24 C19 117.9(6) . . ?
C23 C24 P1 123.9(4) . . ?
C19 C24 P1 118.2(4) . . ?
C30 C25 C26 119.0(6) . . ?
C30 C25 H25 120.5 . . ?
C26 C25 H25 120.5 . . ?
C27 C26 C25 121.0(7) . . ?
C27 C26 H26 119.5 . . ?
C25 C26 H26 119.5 . . ?
C26 C27 C28 119.9(6) . . ?
C26 C27 H27 120.0 . . ?
C28 C27 H27 120.0 . . ?
C29 C28 C27 119.0(6) . . ?
C29 C28 H28 120.5 . . ?
C27 C28 H28 120.5 . . ?
C30 C29 C28 121.8(6) . . ?
C30 C29 H29 119.1 . . ?
C28 C29 H29 119.1 . . ?
C29 C30 C25 119.3(5) . . ?
C29 C30 P1 122.8(4) . . ?
C25 C30 P1 117.9(4) . . ?
C32 C31 C36 117.9(6) . . ?
C32 C31 P1 124.4(5) . . ?
C36 C31 P1 117.7(5) . . ?
C31 C32 C33 120.1(7) . . ?
C31 C32 H32 119.9 . . ?
C33 C32 H32 119.9 . . ?
C34 C33 C32 122.3(7) . . ?
C34 C33 H33 118.8 . . ?
C32 C33 H33 118.8 . . ?
C33 C34 C35 119.4(7) . . ?
C33 C34 H34 120.3 . . ?
C35 C34 H34 120.3 . . ?
C34 C35 C36 121.0(7) . . ?
C34 C35 H35 119.5 . . ?
C36 C35 H35 119.5 . . ?
C35 C36 C31 119.3(7) . . ?
C35 C36 H36 120.4 . . ?
C31 C36 H36 120.4 . . ?
C42 C37 C38 117.5(5) . . ?
C42 C37 P2 126.2(4) . . ?
C38 C37 P2 116.2(4) . . ?
C39 C38 C37 121.3(6) . . ?
C39 C38 H38 119.3 . . ?
C37 C38 H38 119.3 . . ?
C40 C39 C38 120.9(6) . . ?
C40 C39 H39 119.5 . . ?
C38 C39 H39 119.5 . . ?
C39 C40 C41 119.0(6) . . ?
C39 C40 H40 120.5 . . ?
C41 C40 H40 120.5 . . ?
C42 C41 C40 120.3(7) . . ?
C42 C41 H41 119.9 . . ?
C40 C41 H41 119.9 . . ?
C41 C42 C37 121.0(6) . . ?
C41 C42 H42 119.5 . . ?
C37 C42 H42 119.5 . . ?
C48 C43 C44 119.2(6) . . ?
C48 C43 P2 116.3(5) . . ?
C44 C43 P2 124.5(5) . . ?
C43 C44 C45 119.7(7) . . ?
C43 C44 H44 120.2 . . ?
C45 C44 H44 120.2 . . ?
C46 C45 C44 121.0(8) . . ?
C46 C45 H45 119.5 . . ?
C44 C45 H45 119.5 . . ?
C47 C46 C45 119.3(7) . . ?
C47 C46 H46 120.4 . . ?
C45 C46 H46 120.4 . . ?
C46 C47 C48 122.7(8) . . ?
C46 C47 H47 118.7 . . ?
C48 C47 H47 118.7 . . ?
C43 C48 C47 118.1(8) . . ?
C43 C48 H48 121.0 . . ?
C47 C48 H48 121.0 . . ?
C54 C49 C50 119.9(7) . . ?
C54 C49 H49 120.0 . . ?
C50 C49 H49 120.0 . . ?
C51 C50 C49 119.8(7) . . ?
C51 C50 H50 120.1 . . ?
C49 C50 H50 120.1 . . ?
C52 C51 C50 120.5(7) . . ?
C52 C51 H51 119.7 . . ?
C50 C51 H51 119.7 . . ?
C51 C52 C53 120.4(7) . . ?
C51 C52 H52 119.8 . . ?
C53 C52 H52 119.8 . . ?
C52 C53 C54 120.5(7) . . ?
C52 C53 H53 119.8 . . ?
C54 C53 H53 119.8 . . ?
C49 C54 C53 118.9(6) . . ?
C49 C54 P2 121.2(5) . . ?
C53 C54 P2 119.9(5) . . ?

loop_
_geom_bond_atom_site_label_1
_geom_bond_atom_site_label_2
_geom_bond_distance
_geom_bond_site_symmetry_2
_geom_bond_publ_flag
Ag1 P1 2.3796(15) . ?
Ag1 N2 2.429(4) . ?
Ag1 N5 2.439(4) . ?
Ag1 O1 2.441(5) . ?
Ag2 N7 2.314(4) . ?
Ag2 P2 2.3844(15) . ?
Ag2 O4 2.399(5) . ?
P1 C24 1.823(6) . ?
P1 C30 1.822(5) . ?
P1 C31 1.824(6) . ?
P2 C54 1.812(6) . ?
P2 C37 1.826(6) . ?
P2 C43 1.824(6) . ?
O1 N1 1.228(7) . ?
O2 N1 1.217(7) . ?
O3 N1 1.255(7) . ?
O4 H4B 0.8530 . ?
O4 H4A 0.8505 . ?
O5 N8 1.224(10) . ?
O6 N8 1.220(9) . ?
O7 N8 1.200(9) . ?
O8A O9A 1.16(3) . ?
O8A O9B 1.22(3) . ?
O8A O8B 1.20(3) . ?
O8B O9B 1.82(4) . ?
N2 C1 1.314(7) . ?
N2 C5 1.349(7) . ?
N3 C7 1.330(6) . ?
N3 C6 1.327(6) . ?
N4 C13 1.356(6) . ?
N4 C7 1.350(6) . ?
N5 C6 1.327(6) . ?
N5 C13 1.328(6) . ?
N6 C18 1.319(8) . ?
N6 C14 1.332(7) . ?
N7 C12 1.333(7) . ?
N7 C8 1.348(6) . ?
N8 O5 1.224(10) 1 ?
C1 C2 1.392(9) . ?
C1 H1 0.9300 . ?
C2 C3 1.371(10) . ?
C2 H2 0.9300 . ?
C3 C4 1.390(9) . ?
C3 H3 0.9300 . ?
C4 C5 1.376(7) . ?
C4 H4 0.9300 . ?
C5 C6 1.504(7) . ?
C7 C8 1.491(7) . ?
C8 C9 1.380(7) . ?
C9 C10 1.392(8) . ?
C9 H9 0.9300 . ?
C10 C11 1.364(8) . ?
C10 H10 0.9300 . ?
C11 C12 1.382(8) . ?
C11 H11 0.9300 . ?
C12 H12 0.9300 . ?
C13 C14 1.487(7) . ?
C14 C15 1.370(8) . ?
C15 C16 1.399(8) . ?
C15 H15 0.9300 . ?
C16 C17 1.341(9) . ?
C16 H16 0.9300 . ?
C17 C18 1.387(10) . ?
C17 H17 0.9300 . ?
C18 H18 0.9300 . ?
C19 C20 1.353(9) . ?
C19 C24 1.408(8) . ?
C19 H19 0.9300 . ?
C20 C21 1.382(11) . ?
C20 H20 0.9300 . ?
C21 C22 1.368(10) . ?
C21 H21 0.9300 . ?
C22 C23 1.391(9) . ?
C22 H22 0.9300 . ?
C23 C24 1.385(8) . ?
C23 H23 0.9300 . ?
C25 C30 1.388(8) . ?
C25 C26 1.400(9) . ?
C25 H25 0.9300 . ?
C26 C27 1.363(10) . ?
C26 H26 0.9300 . ?
C27 C28 1.387(10) . ?
C27 H27 0.9300 . ?
C28 C29 1.381(8) . ?
C28 H28 0.9300 . ?
C29 C30 1.370(8) . ?
C29 H29 0.9300 . ?
C31 C32 1.375(8) . ?
C31 C36 1.397(9) . ?
C32 C33 1.385(9) . ?
C32 H32 0.9300 . ?
C33 C34 1.306(11) . ?
C33 H33 0.9300 . ?
C34 C35 1.370(12) . ?
C34 H34 0.9300 . ?
C35 C36 1.386(10) . ?
C35 H35 0.9300 . ?
C36 H36 0.9300 . ?
C37 C42 1.380(8) . ?
C37 C38 1.397(8) . ?
C38 C39 1.374(9) . ?
C38 H38 0.9300 . ?
C39 C40 1.351(10) . ?
C39 H39 0.9300 . ?
C40 C41 1.398(10) . ?
C40 H40 0.9300 . ?
C41 C42 1.381(10) . ?
C41 H41 0.9300 . ?
C42 H42 0.9300 . ?
C43 C48 1.390(9) . ?
C43 C44 1.379(9) . ?
C44 C45 1.396(9) . ?
C44 H44 0.9300 . ?
C45 C46 1.352(13) . ?
C45 H45 0.9300 . ?
C46 C47 1.331(13) . ?
C46 H46 0.9300 . ?
C47 C48 1.401(10) . ?
C47 H47 0.9300 . ?
C48 H48 0.9300 . ?
C49 C54 1.390(8) . ?
C49 C50 1.399(9) . ?
C49 H49 0.9300 . ?
C50 C51 1.378(12) . ?
C50 H50 0.9300 . ?
C51 C52 1.360(12) . ?
C51 H51 0.9300 . ?
C52 C53 1.383(9) . ?
C52 H52 0.9300 . ?
C53 C54 1.390(8) . ?
C53 H53 0.9300 . ?

loop_
_geom_hbond_atom_site_label_D
_geom_hbond_atom_site_label_H
_geom_hbond_atom_site_label_A
_geom_hbond_distance_DH
_geom_hbond_distance_HA
_geom_hbond_distance_DA
_geom_hbond_angle_DHA
_geom_hbond_site_symmetry_A
O4 H4B O5 0.85 2.00 2.831(9) 164.8 1
O4 H4A O3 0.85 2.00 2.813(7) 160.1 3_575
